data_4069995
loop_
_publ_author_name
'Kirillov, Evgueni'
'Roisnel, Thierry'
'Razavi, Abbas'
'Carpentier, Jean-Fran\,cois'

_publ_section_title
;
 Group 4 Post-metallocene Complexes Incorporating Tridentate
 Silyl-Substituted Bis(naphthoxy)pyridine and Bis(naphthoxy)thiophene
 Ligands: Probing Systems for &#x201C;Oscillating&#x201D; Olefin
 Polymerization Catalysis
;
_journal_issue 17
_journal_name_full Organometallics
_journal_page_first 5036
_journal_paper_doi 10.1021/om900550s
_journal_volume 28
_journal_year 2009
_chemical_compound_source 'synthesis as described'
_chemical_formula_moiety 'C75 H57 N O2 Si2 Ti1, 2(C7 H8)'
_chemical_formula_sum 'C89 H73 N O2 Si2 Ti'
_chemical_formula_weight 1292.56
_chemical_name_systematic
;
 ?
;
_space_group_IT_number 14
_symmetry_cell_setting monoclinic
_symmetry_Int_Tables_number 14
_symmetry_space_group_name_Hall '-P 2ybc'
_symmetry_space_group_name_H-M 'P 1 21/c 1'
_atom_sites_solution_hydrogens geom
_atom_sites_solution_primary direct
_atom_sites_solution_secondary difmap
_audit_conform_dict_location ftp://ftp.iucr.org/pub/cif_core.dic
_audit_conform_dict_name cif_core.dic
_audit_conform_dict_version 2.3
_audit_creation_date 2007-11-23T10:54:43-00:00
_audit_creation_method 'WinGX routine CIF_UPDATE'
_cell_angle_alpha 90
_cell_angle_beta 107.695(3)
_cell_angle_gamma 90
_cell_formula_units_Z 4
_cell_length_a 14.4456(9)
_cell_length_b 27.1008(14)
_cell_length_c 18.8544(11)
_cell_measurement_reflns_used 9398
_cell_measurement_temperature 100(2)
_cell_measurement_theta_max 26
_cell_measurement_theta_min 2.11
_cell_measurement_wavelength 0.71073
_cell_volume 7032.0(7)
_computing_cell_refinement 'Bruker SMART, 2006'
_computing_data_collection 'Bruker SMART, 2006'
_computing_data_reduction 'Bruker SAINT, 2006'
_computing_molecular_graphics 'Ortep-3 for Windows (Farrugia, 1997)'
_computing_publication_material 'WinGX publication routines (Farrugia, 1999)'
_computing_structure_refinement 'SHELXL-97 (Sheldrick, 1997)'
_computing_structure_solution 'SIR97 (Altomare et al., 1999)'
_diffrn_ambient_temperature 100(2)
_diffrn_detector 'CCD plate'
_diffrn_measured_fraction_theta_full 0.996
_diffrn_measured_fraction_theta_max 0.996
_diffrn_measurement_device_type 'APEXII, Bruker-AXS'
_diffrn_measurement_method 'CCD rotation images, thin slices'
_diffrn_radiation_monochromator graphite
_diffrn_radiation_probe x-ray
_diffrn_radiation_type MoK\a
_diffrn_radiation_wavelength 0.71073
_diffrn_reflns_av_R_equivalents 0.0795
_diffrn_reflns_av_unetI/netI 0.0743
_diffrn_reflns_limit_h_max 18
_diffrn_reflns_limit_h_min -18
_diffrn_reflns_limit_k_max 35
_diffrn_reflns_limit_k_min -34
_diffrn_reflns_limit_l_max 24
_diffrn_reflns_limit_l_min -24
_diffrn_reflns_number 76368
_diffrn_reflns_theta_full 27.48
_diffrn_reflns_theta_max 27.48
_diffrn_reflns_theta_min 3.41
_exptl_absorpt_coefficient_mu 0.207
_exptl_absorpt_correction_T_max 0.994
_exptl_absorpt_correction_T_min 0.941
_exptl_absorpt_correction_type multi-scan
_exptl_absorpt_process_details
;
  [Sheldrick, G.M. (2002). SADABS Bruker AXS Inc., Madison, Wisconsin, USA]
;
_exptl_crystal_colour orange
_exptl_crystal_density_diffrn 1.221
_exptl_crystal_density_method 'not measured'
_exptl_crystal_description plate
_exptl_crystal_F_000 2720
_exptl_crystal_size_max 0.28
_exptl_crystal_size_mid 0.14
_exptl_crystal_size_min 0.03
_platon_squeeze_details
;
;
_refine_diff_density_max 0.431
_refine_diff_density_min -0.355
_refine_diff_density_rms 0.065
_refine_ls_extinction_method none
_refine_ls_goodness_of_fit_ref 1.009
_refine_ls_hydrogen_treatment constr
_refine_ls_matrix_type full
_refine_ls_number_parameters 858
_refine_ls_number_reflns 16068
_refine_ls_number_restraints 0
_refine_ls_restrained_S_all 1.009
_refine_ls_R_factor_all 0.0828
_refine_ls_R_factor_gt 0.05
_refine_ls_shift/su_max 0.006
_refine_ls_shift/su_mean 0
_refine_ls_structure_factor_coef Fsqd
_refine_ls_weighting_details 'calc w=1/[\s^2^(Fo^2^)+(0.0705P)^2^+0.0000P] where P=(Fo^2^+2Fc^2^)/3'
_refine_ls_weighting_scheme calc
_refine_ls_wR_factor_gt 0.123
_refine_ls_wR_factor_ref 0.1362
_reflns_number_gt 10923
_reflns_number_total 16068
_reflns_threshold_expression >2sigma(I)
_cod_data_source_file om900550s_si_004.cif
_cod_data_source_block sq
_cod_original_sg_symbol_H-M 'P 21/c'
_cod_database_code 4069995

loop_
_symmetry_equiv_pos_as_xyz
'x, y, z'
'-x, y+1/2, -z+1/2'
'-x, -y, -z'
'x, -y-1/2, z-1/2'

loop_
_atom_site_label
_atom_site_type_symbol
_atom_site_fract_x
_atom_site_fract_y
_atom_site_fract_z
_atom_site_U_iso_or_equiv
_atom_site_adp_type
_atom_site_occupancy
_atom_site_calc_flag
_atom_site_refinement_flags
Ti1 Ti 0.47185(3) 0.198464(13) 0.18847(2) 0.01370(10) Uani 1 d .
N1 N 0.41067(12) 0.22308(6) 0.27445(9) 0.0139(4) Uani 1 d .
O11 O 0.56486(11) 0.24850(5) 0.23066(8) 0.0162(3) Uani 1 d .
O31 O 0.36254(11) 0.15458(5) 0.16521(8) 0.0157(3) Uani 1 d .
C11 C 0.54242(15) 0.29604(7) 0.23630(11) 0.0147(4) Uani 1 d .
C12 C 0.60432(15) 0.33242(7) 0.21860(11) 0.0151(4) Uani 1 d .
C13 C 0.57601(16) 0.38105(7) 0.21695(12) 0.0166(4) Uani 1 d .
H13 H 0.6171 0.4058 0.2072 0.02 Uiso 1 calc R
C14 C 0.48787(16) 0.39562(7) 0.22925(12) 0.0173(5) Uani 1 d .
C15 C 0.45554(16) 0.44526(7) 0.21905(13) 0.0207(5) Uani 1 d .
H15 H 0.4958 0.4695 0.2069 0.025 Uiso 1 calc R
C16 C 0.36796(17) 0.45914(8) 0.22620(13) 0.0238(5) Uani 1 d .
H16 H 0.348 0.4927 0.2198 0.029 Uiso 1 calc R
C17 C 0.30761(17) 0.42316(8) 0.24314(13) 0.0231(5) Uani 1 d .
H17 H 0.2458 0.4324 0.2468 0.028 Uiso 1 calc R
C18 C 0.33677(16) 0.37509(8) 0.25438(12) 0.0202(5) Uani 1 d .
H18 H 0.2944 0.3515 0.2653 0.024 Uiso 1 calc R
C19 C 0.42905(16) 0.35946(7) 0.25011(12) 0.0172(5) Uani 1 d .
C20 C 0.46219(15) 0.30869(7) 0.25881(11) 0.0148(4) Uani 1 d .
C21 C 0.41544(15) 0.27186(7) 0.29486(11) 0.0151(4) Uani 1 d .
C22 C 0.38095(16) 0.28684(7) 0.35337(12) 0.0166(4) Uani 1 d .
H22 H 0.3908 0.3199 0.3709 0.02 Uiso 1 calc R
C23 C 0.33301(16) 0.25421(7) 0.38562(12) 0.0172(5) Uani 1 d .
H23 H 0.3057 0.2649 0.4229 0.021 Uiso 1 calc R
C1A C 0.43536(16) 0.22615(8) 0.07944(12) 0.0176(5) Uani 1 d .
H1A1 H 0.4927 0.2421 0.0709 0.021 Uiso 1 calc R
H1A2 H 0.414 0.1989 0.0432 0.021 Uiso 1 calc R
C2A C 0.35638(16) 0.26237(8) 0.06934(11) 0.0180(5) Uani 1 d .
C3A C 0.26052(17) 0.24641(8) 0.05723(13) 0.0246(5) Uani 1 d .
H3A H 0.2473 0.212 0.0559 0.03 Uiso 1 calc R
C4A C 0.18502(18) 0.27946(9) 0.04718(15) 0.0324(6) Uani 1 d .
H4A H 0.1205 0.2677 0.0381 0.039 Uiso 1 calc R
C5A C 0.20318(19) 0.32999(9) 0.05023(15) 0.0319(6) Uani 1 d .
H5A H 0.1514 0.3529 0.0435 0.038 Uiso 1 calc R
C6A C 0.29673(19) 0.34639(8) 0.06311(13) 0.0272(5) Uani 1 d .
H6A H 0.3095 0.3808 0.0662 0.033 Uiso 1 calc R
C7A C 0.37272(17) 0.31353(8) 0.07172(12) 0.0200(5) Uani 1 d .
H7A H 0.4367 0.3257 0.0793 0.024 Uiso 1 calc R
C1B C 0.57905(16) 0.14449(7) 0.19956(12) 0.0182(5) Uani 1 d .
H1B1 H 0.552 0.1171 0.1646 0.022 Uiso 1 calc R
H1B2 H 0.6341 0.1589 0.1857 0.022 Uiso 1 calc R
C2B C 0.61558(15) 0.12443(7) 0.27635(12) 0.0158(4) Uani 1 d .
C3B C 0.69532(17) 0.14610(8) 0.32915(13) 0.0227(5) Uani 1 d .
H3B H 0.7278 0.1731 0.3151 0.027 Uiso 1 calc R
C4B C 0.72740(18) 0.12857(8) 0.40175(14) 0.0280(6) Uani 1 d .
H4B H 0.7814 0.1437 0.4369 0.034 Uiso 1 calc R
C5B C 0.68072(18) 0.08890(8) 0.42331(13) 0.0252(5) Uani 1 d .
H5B H 0.7028 0.0769 0.473 0.03 Uiso 1 calc R
C6B C 0.60183(17) 0.06717(8) 0.37168(12) 0.0203(5) Uani 1 d .
H6B H 0.5695 0.0402 0.3861 0.024 Uiso 1 calc R
C7B C 0.56993(16) 0.08444(7) 0.29937(12) 0.0180(5) Uani 1 d .
H7B H 0.516 0.069 0.2645 0.022 Uiso 1 calc R
Si1 Si 0.71896(4) 0.31335(2) 0.19749(3) 0.01507(13) Uani 1 d .
C1C C 0.78838(15) 0.37057(7) 0.18690(12) 0.0164(4) Uani 1 d .
C2C C 0.80334(16) 0.38532(8) 0.12023(12) 0.0194(5) Uani 1 d .
H2C H 0.7756 0.3664 0.0765 0.023 Uiso 1 calc R
C3C C 0.85770(17) 0.42697(8) 0.11608(13) 0.0249(5) Uani 1 d .
H3C H 0.8664 0.4363 0.07 0.03 Uiso 1 calc R
C4C C 0.89934(17) 0.45487(8) 0.17991(13) 0.0239(5) Uani 1 d .
H4C H 0.9368 0.4833 0.1775 0.029 Uiso 1 calc R
C5C C 0.88596(16) 0.44102(8) 0.24694(13) 0.0220(5) Uani 1 d .
H5C H 0.9141 0.4599 0.2906 0.026 Uiso 1 calc R
C6C C 0.83124(16) 0.39935(8) 0.24994(12) 0.0201(5) Uani 1 d .
H6C H 0.8227 0.3901 0.2962 0.024 Uiso 1 calc R
C1D C 0.79884(16) 0.27801(7) 0.27871(12) 0.0172(5) Uani 1 d .
C2D C 0.88793(17) 0.25859(8) 0.27683(13) 0.0230(5) Uani 1 d .
H2D H 0.9065 0.262 0.2329 0.028 Uiso 1 calc R
C3D C 0.94994(18) 0.23433(9) 0.33843(14) 0.0274(5) Uani 1 d .
H3D H 1.0102 0.2215 0.3363 0.033 Uiso 1 calc R
C4D C 0.92310(17) 0.22902(8) 0.40305(13) 0.0250(5) Uani 1 d .
H4D H 0.9649 0.2123 0.4449 0.03 Uiso 1 calc R
C5D C 0.83601(17) 0.24798(8) 0.40618(13) 0.0231(5) Uani 1 d .
H5D H 0.8179 0.2445 0.4503 0.028 Uiso 1 calc R
C6D C 0.77453(16) 0.27223(7) 0.34478(12) 0.0190(5) Uani 1 d .
H6D H 0.7147 0.2852 0.3477 0.023 Uiso 1 calc R
C1E C 0.68623(15) 0.27723(8) 0.10830(12) 0.0171(4) Uani 1 d .
C2E C 0.71137(16) 0.22757(8) 0.10513(13) 0.0194(5) Uani 1 d .
H2E H 0.7499 0.2118 0.1492 0.023 Uiso 1 calc R
C3E C 0.68141(17) 0.20091(8) 0.03941(13) 0.0226(5) Uani 1 d .
H3E H 0.6981 0.167 0.0389 0.027 Uiso 1 calc R
C4E C 0.62692(17) 0.22388(8) -0.02578(13) 0.0239(5) Uani 1 d .
H4E H 0.6063 0.2056 -0.0709 0.029 Uiso 1 calc R
C5E C 0.60251(17) 0.27331(9) -0.02529(13) 0.0235(5) Uani 1 d .
H5E H 0.5663 0.2892 -0.0701 0.028 Uiso 1 calc R
C6E C 0.63145(16) 0.29947(8) 0.04126(12) 0.0199(5) Uani 1 d .
H6E H 0.6138 0.3332 0.0415 0.024 Uiso 1 calc R
C31 C 0.34564(15) 0.12276(7) 0.21435(11) 0.0137(4) Uani 1 d .
C32 C 0.31239(15) 0.07394(7) 0.18831(12) 0.0144(4) Uani 1 d .
C33 C 0.30550(15) 0.04002(7) 0.24051(12) 0.0157(4) Uani 1 d .
H33 H 0.2799 0.0083 0.2239 0.019 Uiso 1 calc R
C34 C 0.33474(15) 0.04997(7) 0.31805(12) 0.0153(4) Uani 1 d .
C35 C 0.33831(16) 0.01222(8) 0.37038(13) 0.0197(5) Uani 1 d .
H35 H 0.3145 -0.0197 0.3532 0.024 Uiso 1 calc R
C36 C 0.37541(18) 0.02060(8) 0.44537(13) 0.0238(5) Uani 1 d .
H36 H 0.3779 -0.0053 0.4799 0.029 Uiso 1 calc R
C37 C 0.40980(17) 0.06815(8) 0.47056(13) 0.0224(5) Uani 1 d .
H37 H 0.4377 0.0739 0.5224 0.027 Uiso 1 calc R
C38 C 0.40348(16) 0.10625(7) 0.42121(12) 0.0187(5) Uani 1 d .
H38 H 0.426 0.1381 0.4396 0.022 Uiso 1 calc R
C39 C 0.36396(15) 0.09896(7) 0.34344(12) 0.0152(4) Uani 1 d .
C40 C 0.36038(15) 0.13683(7) 0.28837(11) 0.0145(4) Uani 1 d .
C41 C 0.36793(15) 0.18973(7) 0.30987(11) 0.0138(4) Uani 1 d .
C42 C 0.32514(15) 0.20555(7) 0.36293(11) 0.0161(4) Uani 1 d .
H42 H 0.2904 0.1828 0.3836 0.019 Uiso 1 calc R
Si2 Si 0.29279(4) 0.05429(2) 0.08889(3) 0.01503(13) Uani 1 d .
C31A C 0.19999(16) 0.09074(7) 0.01671(12) 0.0191(5) Uani 1 d .
C32A C 0.14734(16) 0.12997(8) 0.03255(13) 0.0216(5) Uani 1 d .
H32A H 0.1576 0.1395 0.0828 0.026 Uiso 1 calc R
C33A C 0.07976(17) 0.15547(8) -0.02432(15) 0.0294(6) Uani 1 d .
H33A H 0.0446 0.1823 -0.0126 0.035 Uiso 1 calc R
C34A C 0.06386(19) 0.14181(9) -0.09787(15) 0.0343(6) Uani 1 d .
H34A H 0.0184 0.1596 -0.1365 0.041 Uiso 1 calc R
C35A C 0.1139(2) 0.10243(9) -0.11516(14) 0.0341(6) Uani 1 d .
H35A H 0.1019 0.0925 -0.1655 0.041 Uiso 1 calc R
C36A C 0.18205(18) 0.07742(9) -0.05822(13) 0.0273(5) Uani 1 d .
H36A H 0.2172 0.0508 -0.0703 0.033 Uiso 1 calc R
C31B C 0.41184(16) 0.05686(7) 0.06841(12) 0.0163(4) Uani 1 d .
C32B C 0.42714(17) 0.08751(8) 0.01246(13) 0.0218(5) Uani 1 d .
H32B H 0.375 0.1071 -0.0169 0.026 Uiso 1 calc R
C33B C 0.51618(18) 0.08965(8) -0.00050(13) 0.0255(5) Uani 1 d .
H33B H 0.5246 0.1109 -0.0382 0.031 Uiso 1 calc R
C34B C 0.59328(17) 0.06114(9) 0.04088(13) 0.0261(5) Uani 1 d .
H34B H 0.6541 0.0625 0.0314 0.031 Uiso 1 calc R
C35B C 0.58096(17) 0.03044(8) 0.09646(13) 0.0232(5) Uani 1 d .
H35B H 0.6334 0.0107 0.125 0.028 Uiso 1 calc R
C36B C 0.49216(16) 0.02885(7) 0.10994(13) 0.0203(5) Uani 1 d .
H36B H 0.4851 0.0081 0.1486 0.024 Uiso 1 calc R
C31C C 0.24490(16) -0.01103(7) 0.07952(12) 0.0172(5) Uani 1 d .
C32C C 0.30435(17) -0.05285(7) 0.10006(13) 0.0213(5) Uani 1 d .
H32C H 0.3724 -0.0486 0.122 0.026 Uiso 1 calc R
C33C C 0.26618(18) -0.10034(8) 0.08914(13) 0.0237(5) Uani 1 d .
H33C H 0.3081 -0.128 0.1031 0.028 Uiso 1 calc R
C34C C 0.16725(19) -0.10728(8) 0.05794(13) 0.0262(5) Uani 1 d .
H34C H 0.1413 -0.1397 0.0495 0.031 Uiso 1 calc R
C35C C 0.10648(19) -0.06713(8) 0.03918(14) 0.0314(6) Uani 1 d .
H35C H 0.0383 -0.0717 0.019 0.038 Uiso 1 calc R
C36C C 0.14534(18) -0.01958(8) 0.04983(14) 0.0270(6) Uani 1 d .
H36C H 0.1026 0.0078 0.0364 0.032 Uiso 1 calc R
C101 C 0.0620(2) 0.34718(11) 0.1836(2) 0.0541(9) Uani 1 d .
H10A H 0.1256 0.3528 0.2203 0.081 Uiso 1 calc R
H10B H 0.0108 0.3593 0.2033 0.081 Uiso 1 calc R
H10C H 0.0587 0.3649 0.1375 0.081 Uiso 1 calc R
C102 C 0.04792(19) 0.29303(10) 0.16760(15) 0.0347(6) Uani 1 d .
C103 C 0.1151(2) 0.25862(11) 0.20744(16) 0.0415(7) Uani 1 d .
H103 H 0.1718 0.2698 0.2445 0.05 Uiso 1 calc R
C104 C 0.1015(2) 0.20853(11) 0.19442(17) 0.0446(7) Uani 1 d .
H104 H 0.1489 0.1858 0.222 0.053 Uiso 1 calc R
C105 C 0.0187(2) 0.19151(10) 0.14105(16) 0.0376(7) Uani 1 d .
H105 H 0.008 0.1571 0.1328 0.045 Uiso 1 calc R
C106 C -0.04818(18) 0.22544(9) 0.09979(14) 0.0300(6) Uani 1 d .
H106 H -0.1045 0.2142 0.0624 0.036 Uiso 1 calc R
C107 C -0.03354(18) 0.27536(9) 0.11272(14) 0.0287(6) Uani 1 d .
H107 H -0.0798 0.2981 0.0837 0.034 Uiso 1 calc R
C111 C 0.0972(2) 0.11577(12) 0.34093(18) 0.0542(8) Uani 1 d .
H11A H 0.1401 0.0886 0.365 0.081 Uiso 1 calc R
H11B H 0.0687 0.1309 0.3767 0.081 Uiso 1 calc R
H11C H 0.1348 0.1406 0.3236 0.081 Uiso 1 calc R
C112 C 0.0173(2) 0.09610(9) 0.27540(16) 0.0356(6) Uani 1 d .
C113 C 0.0391(2) 0.06853(9) 0.22082(16) 0.0378(7) Uani 1 d .
H113 H 0.1051 0.0618 0.225 0.045 Uiso 1 calc R
C114 C -0.0334(2) 0.05068(10) 0.16053(17) 0.0443(7) Uani 1 d .
H114 H -0.0171 0.0318 0.1236 0.053 Uiso 1 calc R
C115 C -0.1296(2) 0.06021(11) 0.15363(18) 0.0500(8) Uani 1 d .
H115 H -0.1795 0.0481 0.1118 0.06 Uiso 1 calc R
C116 C -0.1530(2) 0.08724(11) 0.20738(19) 0.0487(8) Uani 1 d .
H116 H -0.2192 0.0938 0.2029 0.058 Uiso 1 calc R
C117 C -0.0798(2) 0.10507(10) 0.26834(17) 0.0414(7) Uani 1 d .
H117 H -0.0964 0.1236 0.3055 0.05 Uiso 1 calc R

loop_
_atom_site_aniso_label
_atom_site_aniso_U_11
_atom_site_aniso_U_22
_atom_site_aniso_U_33
_atom_site_aniso_U_23
_atom_site_aniso_U_13
_atom_site_aniso_U_12
Ti1 0.0173(2) 0.01185(18) 0.01136(19) -0.00010(14) 0.00344(16) -0.00221(15)
N1 0.0151(9) 0.0146(8) 0.0101(9) 0.0007(7) 0.0012(7) -0.0008(7)
O11 0.0200(8) 0.0113(7) 0.0170(8) -0.0012(6) 0.0053(6) -0.0010(6)
O31 0.0220(8) 0.0126(7) 0.0126(8) 0.0010(6) 0.0054(6) -0.0032(6)
C11 0.0185(11) 0.0124(10) 0.0095(10) -0.0015(8) -0.0011(9) -0.0031(8)
C12 0.0179(11) 0.0149(10) 0.0103(10) -0.0018(8) 0.0012(9) -0.0038(9)
C13 0.0190(11) 0.0148(10) 0.0144(11) -0.0008(8) 0.0027(9) -0.0064(9)
C14 0.0180(11) 0.0156(10) 0.0159(11) 0.0000(8) 0.0014(9) -0.0016(9)
C15 0.0239(12) 0.0138(10) 0.0237(13) -0.0001(9) 0.0061(10) -0.0039(9)
C16 0.0285(13) 0.0128(10) 0.0292(14) 0.0015(9) 0.0075(11) 0.0010(9)
C17 0.0233(12) 0.0205(11) 0.0255(13) 0.0006(9) 0.0074(10) 0.0043(10)
C18 0.0233(12) 0.0169(10) 0.0203(12) 0.0013(9) 0.0064(10) -0.0033(9)
C19 0.0206(11) 0.0160(10) 0.0126(11) -0.0025(8) 0.0015(9) -0.0038(9)
C20 0.0184(10) 0.0124(10) 0.0116(10) -0.0009(8) 0.0016(9) -0.0027(8)
C21 0.0157(10) 0.0141(10) 0.0120(11) -0.0001(8) -0.0011(9) -0.0008(8)
C22 0.0203(11) 0.0126(10) 0.0152(11) -0.0004(8) 0.0028(9) -0.0002(9)
C23 0.0205(11) 0.0197(10) 0.0104(10) -0.0004(8) 0.0033(9) 0.0038(9)
C1A 0.0215(11) 0.0184(10) 0.0128(11) 0.0017(9) 0.0050(9) -0.0046(9)
C2A 0.0230(12) 0.0215(11) 0.0089(11) 0.0014(8) 0.0037(9) -0.0013(9)
C3A 0.0244(12) 0.0238(12) 0.0249(13) 0.0033(10) 0.0064(11) -0.0032(10)
C4A 0.0190(12) 0.0395(15) 0.0370(16) 0.0057(12) 0.0062(11) -0.0017(11)
C5A 0.0298(14) 0.0334(14) 0.0343(15) 0.0074(11) 0.0125(12) 0.0104(11)
C6A 0.0363(14) 0.0213(12) 0.0225(13) 0.0016(10) 0.0065(11) 0.0022(11)
C7A 0.0220(11) 0.0222(11) 0.0152(11) 0.0025(9) 0.0047(9) -0.0036(9)
C1B 0.0237(12) 0.0130(10) 0.0171(12) -0.0031(8) 0.0051(10) -0.0020(9)
C2B 0.0186(11) 0.0121(10) 0.0172(11) -0.0021(8) 0.0064(9) 0.0043(8)
C3B 0.0261(12) 0.0184(11) 0.0225(13) -0.0005(9) 0.0060(10) -0.0048(10)
C4B 0.0289(13) 0.0253(12) 0.0222(13) -0.0036(10) -0.0036(11) -0.0069(11)
C5B 0.0346(14) 0.0207(11) 0.0177(12) 0.0017(9) 0.0044(11) 0.0001(10)
C6B 0.0262(12) 0.0138(10) 0.0218(12) 0.0005(9) 0.0087(10) 0.0009(9)
C7B 0.0182(11) 0.0145(10) 0.0191(12) -0.0020(9) 0.0025(9) 0.0014(9)
Si1 0.0168(3) 0.0145(3) 0.0128(3) -0.0003(2) 0.0030(2) -0.0032(2)
C1C 0.0151(10) 0.0164(10) 0.0166(11) 0.0015(9) 0.0034(9) 0.0002(9)
C2C 0.0199(11) 0.0190(11) 0.0185(12) -0.0008(9) 0.0049(10) -0.0014(9)
C3C 0.0274(13) 0.0259(12) 0.0222(13) 0.0052(10) 0.0085(11) -0.0058(10)
C4C 0.0236(12) 0.0190(11) 0.0281(14) 0.0023(10) 0.0064(11) -0.0058(10)
C5C 0.0203(12) 0.0182(11) 0.0252(13) -0.0047(9) 0.0034(10) -0.0049(9)
C6C 0.0214(12) 0.0228(11) 0.0159(12) 0.0014(9) 0.0053(10) -0.0020(9)
C1D 0.0201(11) 0.0139(10) 0.0152(11) -0.0033(8) 0.0019(9) -0.0052(9)
C2D 0.0222(12) 0.0281(12) 0.0172(12) -0.0006(10) 0.0038(10) -0.0028(10)
C3D 0.0220(12) 0.0309(13) 0.0263(14) 0.0003(11) 0.0030(11) 0.0036(10)
C4D 0.0262(13) 0.0202(11) 0.0211(13) 0.0045(9) -0.0040(10) -0.0012(10)
C5D 0.0293(13) 0.0221(11) 0.0165(12) -0.0008(9) 0.0051(10) -0.0055(10)
C6D 0.0208(11) 0.0155(10) 0.0199(12) -0.0020(9) 0.0052(10) -0.0016(9)
C1E 0.0153(11) 0.0203(11) 0.0156(11) -0.0016(9) 0.0043(9) -0.0047(9)
C2E 0.0179(11) 0.0216(11) 0.0194(12) 0.0012(9) 0.0067(10) -0.0019(9)
C3E 0.0213(12) 0.0237(11) 0.0239(13) -0.0075(10) 0.0085(10) -0.0052(10)
C4E 0.0205(12) 0.0321(13) 0.0196(12) -0.0115(10) 0.0069(10) -0.0073(10)
C5E 0.0188(11) 0.0350(13) 0.0157(12) 0.0011(10) 0.0037(10) -0.0039(10)
C6E 0.0182(11) 0.0218(11) 0.0192(12) -0.0009(9) 0.0046(10) -0.0022(9)
C31 0.0132(10) 0.0145(10) 0.0131(11) 0.0019(8) 0.0033(9) 0.0000(8)
C32 0.0142(10) 0.0136(10) 0.0146(11) -0.0019(8) 0.0031(9) 0.0005(8)
C33 0.0151(10) 0.0124(10) 0.0194(12) -0.0016(8) 0.0051(9) -0.0007(8)
C34 0.0167(10) 0.0136(10) 0.0155(11) 0.0013(8) 0.0045(9) -0.0002(8)
C35 0.0229(12) 0.0142(10) 0.0227(12) 0.0027(9) 0.0080(10) -0.0001(9)
C36 0.0330(13) 0.0186(11) 0.0202(13) 0.0076(9) 0.0086(11) 0.0028(10)
C37 0.0275(13) 0.0262(12) 0.0123(11) 0.0036(9) 0.0040(10) 0.0016(10)
C38 0.0248(12) 0.0143(10) 0.0173(12) 0.0015(9) 0.0067(10) -0.0004(9)
C39 0.0157(10) 0.0150(10) 0.0148(11) 0.0028(8) 0.0047(9) -0.0001(8)
C40 0.0138(10) 0.0151(10) 0.0142(11) 0.0000(8) 0.0034(9) -0.0030(8)
C41 0.0152(10) 0.0151(10) 0.0086(10) 0.0019(8) -0.0002(8) -0.0016(8)
C42 0.0191(11) 0.0163(10) 0.0117(11) 0.0037(8) 0.0030(9) 0.0000(9)
Si2 0.0177(3) 0.0125(3) 0.0133(3) -0.0008(2) 0.0023(2) -0.0019(2)
C31A 0.0187(11) 0.0149(10) 0.0195(12) 0.0014(9) -0.0005(9) -0.0049(9)
C32A 0.0186(11) 0.0170(11) 0.0253(13) -0.0021(9) 0.0008(10) -0.0062(9)
C33A 0.0226(13) 0.0179(11) 0.0413(16) 0.0043(11) 0.0000(12) -0.0017(10)
C34A 0.0281(14) 0.0308(14) 0.0325(16) 0.0146(12) -0.0081(12) -0.0057(11)
C35A 0.0381(15) 0.0352(14) 0.0207(14) 0.0035(11) -0.0033(12) -0.0027(12)
C36A 0.0303(14) 0.0256(12) 0.0231(13) -0.0002(10) 0.0039(11) -0.0009(11)
C31B 0.0212(11) 0.0136(10) 0.0143(11) -0.0048(8) 0.0055(9) -0.0037(9)
C32B 0.0270(12) 0.0194(11) 0.0184(12) -0.0035(9) 0.0062(10) -0.0013(10)
C33B 0.0309(14) 0.0294(12) 0.0183(12) 0.0009(10) 0.0105(11) -0.0048(11)
C34B 0.0228(12) 0.0330(13) 0.0257(13) -0.0073(11) 0.0123(11) -0.0019(10)
C35B 0.0215(12) 0.0231(11) 0.0232(13) -0.0041(10) 0.0041(10) 0.0023(10)
C36B 0.0253(12) 0.0149(10) 0.0193(12) -0.0020(9) 0.0047(10) -0.0031(9)
C31C 0.0260(12) 0.0151(10) 0.0111(11) -0.0011(8) 0.0065(9) -0.0029(9)
C32C 0.0242(12) 0.0190(11) 0.0225(12) -0.0004(9) 0.0099(10) -0.0006(9)
C33C 0.0353(14) 0.0148(10) 0.0249(13) -0.0004(9) 0.0149(11) 0.0004(10)
C34C 0.0410(15) 0.0178(11) 0.0187(12) -0.0023(9) 0.0075(11) -0.0095(11)
C35C 0.0273(13) 0.0237(12) 0.0336(15) 0.0067(11) -0.0053(12) -0.0085(11)
C36C 0.0291(13) 0.0177(11) 0.0285(14) 0.0028(10) 0.0002(11) -0.0024(10)
C101 0.0392(17) 0.0527(19) 0.070(2) -0.0236(17) 0.0154(17) -0.0046(15)
C102 0.0246(13) 0.0480(16) 0.0354(16) -0.0054(13) 0.0148(12) 0.0011(12)
C103 0.0265(14) 0.0638(19) 0.0293(16) 0.0036(14) 0.0013(12) -0.0061(14)
C104 0.0299(15) 0.0563(19) 0.0418(18) 0.0201(15) 0.0024(14) 0.0058(14)
C105 0.0334(15) 0.0393(15) 0.0410(17) 0.0090(13) 0.0128(13) 0.0026(13)
C106 0.0238(13) 0.0423(15) 0.0237(14) 0.0014(11) 0.0072(11) 0.0015(11)
C107 0.0215(12) 0.0385(14) 0.0271(14) 0.0009(11) 0.0090(11) 0.0074(11)
C111 0.0449(19) 0.060(2) 0.055(2) -0.0007(16) 0.0111(16) -0.0140(16)
C112 0.0329(15) 0.0309(13) 0.0424(17) 0.0060(12) 0.0107(13) -0.0010(12)
C113 0.0340(15) 0.0329(14) 0.0480(18) 0.0126(13) 0.0145(14) 0.0110(12)
C114 0.0511(19) 0.0389(16) 0.0430(18) 0.0055(14) 0.0144(15) 0.0192(14)
C115 0.0408(18) 0.0453(17) 0.052(2) -0.0102(15) -0.0032(15) 0.0065(14)
C116 0.0292(15) 0.0485(18) 0.065(2) -0.0106(16) 0.0092(15) 0.0046(14)
C117 0.0397(16) 0.0369(15) 0.0529(19) -0.0060(13) 0.0219(15) -0.0011(13)

loop_
_atom_type_symbol
_atom_type_description
_atom_type_scat_dispersion_real
_atom_type_scat_dispersion_imag
_atom_type_scat_source
C C 0.0033 0.0016 'International Tables Vol C Tables 4.2.6.8 and 6.1.1.4'
H H 0 0 'International Tables Vol C Tables 4.2.6.8 and 6.1.1.4'
N N 0.0061 0.0033 'International Tables Vol C Tables 4.2.6.8 and 6.1.1.4'
O O 0.0106 0.006 'International Tables Vol C Tables 4.2.6.8 and 6.1.1.4'
Si Si 0.0817 0.0704 'International Tables Vol C Tables 4.2.6.8 and 6.1.1.4'
Ti Ti 0.2776 0.4457 'International Tables Vol C Tables 4.2.6.8 and 6.1.1.4'

loop_
_geom_angle_atom_site_label_1
_geom_angle_atom_site_label_2
_geom_angle_atom_site_label_3
_geom_angle
O11 Ti1 O31 164.62(6)
O11 Ti1 C1B 92.82(7)
O31 Ti1 C1B 97.02(7)
O11 Ti1 C1A 95.15(7)
O31 Ti1 C1A 93.07(7)
C1B Ti1 C1A 107.79(9)
O11 Ti1 N1 82.25(6)
O31 Ti1 N1 82.40(6)
C1B Ti1 N1 126.57(7)
C1A Ti1 N1 125.63(8)
C21 N1 C41 119.21(17)
C21 N1 Ti1 120.50(13)
C41 N1 Ti1 120.28(13)
C11 O11 Ti1 124.09(13)
C31 O31 Ti1 123.42(13)
O11 C11 C20 120.30(18)
O11 C11 C12 117.28(19)
C20 C11 C12 122.42(18)
C13 C12 C11 117.41(19)
C13 C12 Si1 122.02(16)
C11 C12 Si1 120.57(15)
C12 C13 C14 122.54(19)
C12 C13 H13 118.7
C14 C13 H13 118.7
C15 C14 C13 121.15(19)
C15 C14 C19 119.3(2)
C13 C14 C19 119.53(18)
C16 C15 C14 121.7(2)
C16 C15 H15 119.2
C14 C15 H15 119.2
C15 C16 C17 119.2(2)
C15 C16 H16 120.4
C17 C16 H16 120.4
C18 C17 C16 120.9(2)
C18 C17 H17 119.6
C16 C17 H17 119.6
C17 C18 C19 121.7(2)
C17 C18 H18 119.2
C19 C18 H18 119.2
C18 C19 C14 117.18(19)
C18 C19 C20 123.96(19)
C14 C19 C20 118.60(19)
C11 C20 C19 118.42(18)
C11 C20 C21 120.78(18)
C19 C20 C21 120.71(19)
N1 C21 C22 120.01(18)
N1 C21 C20 120.76(18)
C22 C21 C20 119.13(18)
C23 C22 C21 120.64(19)
C23 C22 H22 119.7
C21 C22 H22 119.7
C22 C23 C42 118.9(2)
C22 C23 H23 120.6
C42 C23 H23 120.6
C2A C1A Ti1 108.60(14)
C2A C1A H1A1 110
Ti1 C1A H1A1 110
C2A C1A H1A2 110
Ti1 C1A H1A2 110
H1A1 C1A H1A2 108.4
C3A C2A C7A 117.2(2)
C3A C2A C1A 120.22(19)
C7A C2A C1A 122.5(2)
C4A C3A C2A 121.5(2)
C4A C3A H3A 119.2
C2A C3A H3A 119.2
C3A C4A C5A 120.1(2)
C3A C4A H4A 119.9
C5A C4A H4A 119.9
C6A C5A C4A 119.3(2)
C6A C5A H5A 120.4
C4A C5A H5A 120.4
C5A C6A C7A 121.0(2)
C5A C6A H6A 119.5
C7A C6A H6A 119.5
C6A C7A C2A 120.8(2)
C6A C7A H7A 119.6
C2A C7A H7A 119.6
C2B C1B Ti1 112.71(14)
C2B C1B H1B1 109
Ti1 C1B H1B1 109
C2B C1B H1B2 109
Ti1 C1B H1B2 109
H1B1 C1B H1B2 107.8
C3B C2B C7B 117.7(2)
C3B C2B C1B 120.71(19)
C7B C2B C1B 121.52(19)
C4B C3B C2B 120.8(2)
C4B C3B H3B 119.6
C2B C3B H3B 119.6
C3B C4B C5B 120.3(2)
C3B C4B H4B 119.8
C5B C4B H4B 119.8
C6B C5B C4B 119.4(2)
C6B C5B H5B 120.3
C4B C5B H5B 120.3
C7B C6B C5B 120.4(2)
C7B C6B H6B 119.8
C5B C6B H6B 119.8
C6B C7B C2B 121.3(2)
C6B C7B H7B 119.4
C2B C7B H7B 119.4
C1D Si1 C1E 112.94(9)
C1D Si1 C12 109.19(10)
C1E Si1 C12 109.46(9)
C1D Si1 C1C 106.89(9)
C1E Si1 C1C 109.29(9)
C12 Si1 C1C 108.97(9)
C2C C1C C6C 117.08(19)
C2C C1C Si1 124.20(16)
C6C C1C Si1 118.67(16)
C3C C2C C1C 121.8(2)
C3C C2C H2C 119.1
C1C C2C H2C 119.1
C2C C3C C4C 119.6(2)
C2C C3C H3C 120.2
C4C C3C H3C 120.2
C5C C4C C3C 119.8(2)
C5C C4C H4C 120.1
C3C C4C H4C 120.1
C4C C5C C6C 119.7(2)
C4C C5C H5C 120.1
C6C C5C H5C 120.1
C5C C6C C1C 121.9(2)
C5C C6C H6C 119
C1C C6C H6C 119
C2D C1D C6D 117.4(2)
C2D C1D Si1 120.87(17)
C6D C1D Si1 121.62(17)
C3D C2D C1D 121.2(2)
C3D C2D H2D 119.4
C1D C2D H2D 119.4
C4D C3D C2D 119.8(2)
C4D C3D H3D 120.1
C2D C3D H3D 120.1
C5D C4D C3D 120.0(2)
C5D C4D H4D 120
C3D C4D H4D 120
C4D C5D C6D 120.1(2)
C4D C5D H5D 120
C6D C5D H5D 120
C5D C6D C1D 121.6(2)
C5D C6D H6D 119.2
C1D C6D H6D 119.2
C2E C1E C6E 117.1(2)
C2E C1E Si1 122.78(16)
C6E C1E Si1 120.07(16)
C3E C2E C1E 121.7(2)
C3E C2E H2E 119.2
C1E C2E H2E 119.2
C2E C3E C4E 119.8(2)
C2E C3E H3E 120.1
C4E C3E H3E 120.1
C5E C4E C3E 120.3(2)
C5E C4E H4E 119.9
C3E C4E H4E 119.9
C4E C5E C6E 119.4(2)
C4E C5E H5E 120.3
C6E C5E H5E 120.3
C5E C6E C1E 121.7(2)
C5E C6E H6E 119.2
C1E C6E H6E 119.2
O31 C31 C40 120.62(17)
O31 C31 C32 117.80(18)
C40 C31 C32 121.58(18)
C33 C32 C31 117.36(19)
C33 C32 Si2 120.15(15)
C31 C32 Si2 122.11(15)
C32 C33 C34 123.23(19)
C32 C33 H33 118.4
C34 C33 H33 118.4
C35 C34 C33 121.24(19)
C35 C34 C39 119.64(19)
C33 C34 C39 119.09(18)
C36 C35 C34 121.4(2)
C36 C35 H35 119.3
C34 C35 H35 119.3
C35 C36 C37 119.1(2)
C35 C36 H36 120.5
C37 C36 H36 120.5
C38 C37 C36 121.0(2)
C38 C37 H37 119.5
C36 C37 H37 119.5
C37 C38 C39 121.3(2)
C37 C38 H38 119.4
C39 C38 H38 119.4
C38 C39 C34 117.43(18)
C38 C39 C40 123.93(18)
C34 C39 C40 118.34(18)
C31 C40 C39 118.88(18)
C31 C40 C41 120.77(18)
C39 C40 C41 120.29(18)
N1 C41 C42 120.55(18)
N1 C41 C40 120.54(18)
C42 C41 C40 118.77(18)
C23 C42 C41 120.25(19)
C23 C42 H42 119.9
C41 C42 H42 119.9
C31B Si2 C31A 109.22(10)
C31B Si2 C32 108.92(9)
C31A Si2 C32 115.53(10)
C31B Si2 C31C 110.38(9)
C31A Si2 C31C 105.37(10)
C32 Si2 C31C 107.32(9)
C32A C31A C36A 117.8(2)
C32A C31A Si2 124.31(17)
C36A C31A Si2 117.87(17)
C31A C32A C33A 121.0(2)
C31A C32A H32A 119.5
C33A C32A H32A 119.5
C34A C33A C32A 120.1(2)
C34A C33A H33A 119.9
C32A C33A H33A 119.9
C35A C34A C33A 120.2(2)
C35A C34A H34A 119.9
C33A C34A H34A 119.9
C34A C35A C36A 119.5(2)
C34A C35A H35A 120.3
C36A C35A H35A 120.3
C35A C36A C31A 121.4(2)
C35A C36A H36A 119.3
C31A C36A H36A 119.3
C36B C31B C32B 116.3(2)
C36B C31B Si2 121.19(16)
C32B C31B Si2 122.50(17)
C33B C32B C31B 121.5(2)
C33B C32B H32B 119.3
C31B C32B H32B 119.3
C32B C33B C34B 120.6(2)
C32B C33B H33B 119.7
C34B C33B H33B 119.7
C33B C34B C35B 119.5(2)
C33B C34B H34B 120.2
C35B C34B H34B 120.2
C36B C35B C34B 119.7(2)
C36B C35B H35B 120.1
C34B C35B H35B 120.1
C35B C36B C31B 122.3(2)
C35B C36B H36B 118.8
C31B C36B H36B 118.8
C36C C31C C32C 116.51(19)
C36C C31C Si2 119.78(16)
C32C C31C Si2 123.71(17)
C33C C32C C31C 121.6(2)
C33C C32C H32C 119.2
C31C C32C H32C 119.2
C34C C33C C32C 120.1(2)
C34C C33C H33C 120
C32C C33C H33C 120
C35C C34C C33C 119.9(2)
C35C C34C H34C 120.1
C33C C34C H34C 120.1
C34C C35C C36C 119.7(2)
C34C C35C H35C 120.1
C36C C35C H35C 120.1
C31C C36C C35C 122.1(2)
C31C C36C H36C 118.9
C35C C36C H36C 118.9
C102 C101 H10A 109.5
C102 C101 H10B 109.5
H10A C101 H10B 109.5
C102 C101 H10C 109.5
H10A C101 H10C 109.5
H10B C101 H10C 109.5
C103 C102 C107 117.6(2)
C103 C102 C101 121.2(3)
C107 C102 C101 121.1(3)
C104 C103 C102 121.6(3)
C104 C103 H103 119.2
C102 C103 H103 119.2
C103 C104 C105 120.0(3)
C103 C104 H104 120
C105 C104 H104 120
C104 C105 C106 119.1(3)
C104 C105 H105 120.5
C106 C105 H105 120.5
C107 C106 C105 120.5(2)
C107 C106 H106 119.8
C105 C106 H106 119.8
C106 C107 C102 121.2(2)
C106 C107 H107 119.4
C102 C107 H107 119.4
C112 C111 H11A 109.5
C112 C111 H11B 109.5
H11A C111 H11B 109.5
C112 C111 H11C 109.5
H11A C111 H11C 109.5
H11B C111 H11C 109.5
C113 C112 C117 118.4(3)
C113 C112 C111 120.6(3)
C117 C112 C111 121.0(3)
C114 C113 C112 121.0(3)
C114 C113 H113 119.5
C112 C113 H113 119.5
C113 C114 C115 120.2(3)
C113 C114 H114 119.9
C115 C114 H114 119.9
C116 C115 C114 119.8(3)
C116 C115 H115 120.1
C114 C115 H115 120.1
C115 C116 C117 120.0(3)
C115 C116 H116 120
C117 C116 H116 120
C112 C117 C116 120.7(3)
C112 C117 H117 119.7
C116 C117 H117 119.7

loop_
_geom_bond_atom_site_label_1
_geom_bond_atom_site_label_2
_geom_bond_distance
Ti1 O11 1.9046(14)
Ti1 O31 1.9180(14)
Ti1 C1B 2.094(2)
Ti1 C1A 2.099(2)
Ti1 N1 2.1739(17)
N1 C21 1.373(3)
N1 C41 1.377(3)
O11 C11 1.341(2)
O31 C31 1.341(2)
C11 C20 1.393(3)
C11 C12 1.437(3)
C12 C13 1.377(3)
C12 Si1 1.889(2)
C13 C14 1.418(3)
C13 H13 0.95
C14 C15 1.418(3)
C14 C19 1.428(3)
C15 C16 1.365(3)
C15 H15 0.95
C16 C17 1.408(3)
C16 H16 0.95
C17 C18 1.366(3)
C17 H17 0.95
C18 C19 1.424(3)
C18 H18 0.95
C19 C20 1.450(3)
C20 C21 1.481(3)
C21 C22 1.401(3)
C22 C23 1.374(3)
C22 H22 0.95
C23 C42 1.380(3)
C23 H23 0.95
C1A C2A 1.473(3)
C1A H1A1 0.99
C1A H1A2 0.99
C2A C3A 1.402(3)
C2A C7A 1.405(3)
C3A C4A 1.379(3)
C3A H3A 0.95
C4A C5A 1.392(3)
C4A H4A 0.95
C5A C6A 1.372(3)
C5A H5A 0.95
C6A C7A 1.384(3)
C6A H6A 0.95
C7A H7A 0.95
C1B C2B 1.485(3)
C1B H1B1 0.99
C1B H1B2 0.99
C2B C3B 1.402(3)
C2B C7B 1.404(3)
C3B C4B 1.389(3)
C3B H3B 0.95
C4B C5B 1.394(3)
C4B H4B 0.95
C5B C6B 1.385(3)
C5B H5B 0.95
C6B C7B 1.382(3)
C6B H6B 0.95
C7B H7B 0.95
Si1 C1D 1.876(2)
Si1 C1E 1.878(2)
Si1 C1C 1.890(2)
C1C C2C 1.397(3)
C1C C6C 1.399(3)
C2C C3C 1.391(3)
C2C H2C 0.95
C3C C4C 1.393(3)
C3C H3C 0.95
C4C C5C 1.387(3)
C4C H4C 0.95
C5C C6C 1.390(3)
C5C H5C 0.95
C6C H6C 0.95
C1D C2D 1.401(3)
C1D C6D 1.402(3)
C2D C3D 1.397(3)
C2D H2D 0.95
C3D C4D 1.394(3)
C3D H3D 0.95
C4D C5D 1.377(3)
C4D H4D 0.95
C5D C6D 1.391(3)
C5D H5D 0.95
C6D H6D 0.95
C1E C2E 1.400(3)
C1E C6E 1.407(3)
C2E C3E 1.385(3)
C2E H2E 0.95
C3E C4E 1.389(3)
C3E H3E 0.95
C4E C5E 1.386(3)
C4E H4E 0.95
C5E C6E 1.390(3)
C5E H5E 0.95
C6E H6E 0.95
C31 C40 1.399(3)
C31 C32 1.442(3)
C32 C33 1.372(3)
C32 Si2 1.885(2)
C33 C34 1.419(3)
C33 H33 0.95
C34 C35 1.411(3)
C34 C39 1.431(3)
C35 C36 1.370(3)
C35 H35 0.95
C36 C37 1.410(3)
C36 H36 0.95
C37 C38 1.374(3)
C37 H37 0.95
C38 C39 1.416(3)
C38 H38 0.95
C39 C40 1.449(3)
C40 C41 1.485(3)
C41 C42 1.394(3)
C42 H42 0.95
Si2 C31B 1.875(2)
Si2 C31A 1.875(2)
Si2 C31C 1.889(2)
C31A C32A 1.391(3)
C31A C36A 1.404(3)
C32A C33A 1.394(3)
C32A H32A 0.95
C33A C34A 1.385(4)
C33A H33A 0.95
C34A C35A 1.382(4)
C34A H34A 0.95
C35A C36A 1.392(3)
C35A H35A 0.95
C36A H36A 0.95
C31B C36B 1.408(3)
C31B C32B 1.412(3)
C32B C33B 1.382(3)
C32B H32B 0.95
C33B C34B 1.385(3)
C33B H33B 0.95
C34B C35B 1.391(3)
C34B H34B 0.95
C35B C36B 1.382(3)
C35B H35B 0.95
C36B H36B 0.95
C31C C36C 1.395(3)
C31C C32C 1.404(3)
C32C C33C 1.391(3)
C32C H32C 0.95
C33C C34C 1.383(3)
C33C H33C 0.95
C34C C35C 1.375(3)
C34C H34C 0.95
C35C C36C 1.396(3)
C35C H35C 0.95
C36C H36C 0.95
C101 C102 1.499(4)
C101 H10A 0.98
C101 H10B 0.98
C101 H10C 0.98
C102 C103 1.390(4)
C102 C107 1.395(4)
C103 C104 1.383(4)
C103 H103 0.95
C104 C105 1.387(4)
C104 H104 0.95
C105 C106 1.388(4)
C105 H105 0.95
C106 C107 1.380(3)
C106 H106 0.95
C107 H107 0.95
C111 C112 1.509(4)
C111 H11A 0.98
C111 H11B 0.98
C111 H11C 0.98
C112 C113 1.384(4)
C112 C117 1.389(4)
C113 C114 1.378(4)
C113 H113 0.95
C114 C115 1.381(4)
C114 H114 0.95
C115 C116 1.373(4)
C115 H115 0.95
C116 C117 1.391(4)
C116 H116 0.95
C117 H117 0.95

loop_
_geom_torsion_atom_site_label_1
_geom_torsion_atom_site_label_2
_geom_torsion_atom_site_label_3
_geom_torsion_atom_site_label_4
_geom_torsion
O11 Ti1 N1 C21 34.54(15)
O31 Ti1 N1 C21 -144.58(15)
C1B Ti1 N1 C21 122.30(15)
C1A Ti1 N1 C21 -56.26(18)
O11 Ti1 N1 C41 -144.48(15)
O31 Ti1 N1 C41 36.39(15)
C1B Ti1 N1 C41 -56.73(18)
C1A Ti1 N1 C41 124.72(15)
O31 Ti1 O11 C11 -54.2(3)
C1B Ti1 O11 C11 176.01(16)
C1A Ti1 O11 C11 67.86(16)
N1 Ti1 O11 C11 -57.45(15)
O11 Ti1 O31 C31 -60.7(3)
C1B Ti1 O31 C31 68.69(16)
C1A Ti1 O31 C31 177.04(15)
N1 Ti1 O31 C31 -57.41(15)
Ti1 O11 C11 C20 42.5(2)
Ti1 O11 C11 C12 -137.71(15)
O11 C11 C12 C13 173.53(18)
C20 C11 C12 C13 -6.7(3)
O11 C11 C12 Si1 -5.8(3)
C20 C11 C12 Si1 173.99(16)
C11 C12 C13 C14 -2.3(3)
Si1 C12 C13 C14 176.97(16)
C12 C13 C14 C15 -172.9(2)
C12 C13 C14 C19 5.2(3)
C13 C14 C15 C16 175.8(2)
C19 C14 C15 C16 -2.2(3)
C14 C15 C16 C17 -0.9(3)
C15 C16 C17 C18 1.8(4)
C16 C17 C18 C19 0.5(3)
C17 C18 C19 C14 -3.5(3)
C17 C18 C19 C20 -177.6(2)
C15 C14 C19 C18 4.3(3)
C13 C14 C19 C18 -173.78(19)
C15 C14 C19 C20 178.74(19)
C13 C14 C19 C20 0.6(3)
O11 C11 C20 C19 -167.92(18)
C12 C11 C20 C19 12.3(3)
O11 C11 C20 C21 15.6(3)
C12 C11 C20 C21 -164.11(19)
C18 C19 C20 C11 165.0(2)
C14 C19 C20 C11 -9.0(3)
C18 C19 C20 C21 -18.6(3)
C14 C19 C20 C21 167.41(19)
C41 N1 C21 C22 2.8(3)
Ti1 N1 C21 C22 -176.22(15)
C41 N1 C21 C20 179.07(18)
Ti1 N1 C21 C20 0.0(3)
C11 C20 C21 N1 -34.5(3)
C19 C20 C21 N1 149.17(19)
C11 C20 C21 C22 141.8(2)
C19 C20 C21 C22 -34.5(3)
N1 C21 C22 C23 -6.9(3)
C20 C21 C22 C23 176.81(19)
C21 C22 C23 C42 4.4(3)
O11 Ti1 C1A C2A -88.25(14)
O31 Ti1 C1A C2A 78.74(14)
C1B Ti1 C1A C2A 177.11(14)
N1 Ti1 C1A C2A -4.10(18)
Ti1 C1A C2A C3A -78.0(2)
Ti1 C1A C2A C7A 101.6(2)
C7A C2A C3A C4A 0.7(3)
C1A C2A C3A C4A -179.6(2)
C2A C3A C4A C5A -1.2(4)
C3A C4A C5A C6A 0.2(4)
C4A C5A C6A C7A 1.2(4)
C5A C6A C7A C2A -1.6(4)
C3A C2A C7A C6A 0.6(3)
C1A C2A C7A C6A -179.0(2)
O11 Ti1 C1B C2B 79.87(15)
O31 Ti1 C1B C2B -88.28(15)
C1A Ti1 C1B C2B 176.20(14)
N1 Ti1 C1B C2B -2.57(19)
Ti1 C1B C2B C3B -90.3(2)
Ti1 C1B C2B C7B 87.5(2)
C7B C2B C3B C4B -0.3(3)
C1B C2B C3B C4B 177.6(2)
C2B C3B C4B C5B 0.1(4)
C3B C4B C5B C6B -0.2(4)
C4B C5B C6B C7B 0.3(3)
C5B C6B C7B C2B -0.5(3)
C3B C2B C7B C6B 0.5(3)
C1B C2B C7B C6B -177.39(19)
C13 C12 Si1 C1D 123.10(18)
C11 C12 Si1 C1D -57.64(18)
C13 C12 Si1 C1E -112.79(18)
C11 C12 Si1 C1E 66.47(18)
C13 C12 Si1 C1C 6.7(2)
C11 C12 Si1 C1C -174.06(16)
C1D Si1 C1C C2C 128.46(19)
C1E Si1 C1C C2C 5.9(2)
C12 Si1 C1C C2C -113.66(19)
C1D Si1 C1C C6C -48.90(19)
C1E Si1 C1C C6C -171.44(16)
C12 Si1 C1C C6C 68.98(19)
C6C C1C C2C C3C -0.5(3)
Si1 C1C C2C C3C -177.91(17)
C1C C2C C3C C4C 0.5(3)
C2C C3C C4C C5C -0.3(3)
C3C C4C C5C C6C 0.1(3)
C4C C5C C6C C1C -0.2(3)
C2C C1C C6C C5C 0.4(3)
Si1 C1C C6C C5C 177.92(17)
C1E Si1 C1D C2D 56.6(2)
C12 Si1 C1D C2D 178.61(16)
C1C Si1 C1D C2D -63.66(19)
C1E Si1 C1D C6D -126.83(17)
C12 Si1 C1D C6D -4.8(2)
C1C Si1 C1D C6D 112.94(18)
C6D C1D C2D C3D 0.1(3)
Si1 C1D C2D C3D 176.85(17)
C1D C2D C3D C4D 0.2(3)
C2D C3D C4D C5D -0.5(3)
C3D C4D C5D C6D 0.3(3)
C4D C5D C6D C1D 0.1(3)
C2D C1D C6D C5D -0.3(3)
Si1 C1D C6D C5D -176.98(16)
C1D Si1 C1E C2E 5.9(2)
C12 Si1 C1E C2E -115.95(18)
C1C Si1 C1E C2E 124.77(18)
C1D Si1 C1E C6E -176.23(17)
C12 Si1 C1E C6E 61.89(19)
C1C Si1 C1E C6E -57.4(2)
C6E C1E C2E C3E -1.8(3)
Si1 C1E C2E C3E 176.08(17)
C1E C2E C3E C4E 1.5(3)
C2E C3E C4E C5E 0.0(3)
C3E C4E C5E C6E -1.2(3)
C4E C5E C6E C1E 0.9(3)
C2E C1E C6E C5E 0.6(3)
Si1 C1E C6E C5E -177.35(17)
Ti1 O31 C31 C40 40.9(2)
Ti1 O31 C31 C32 -138.83(15)
O31 C31 C32 C33 173.04(19)
C40 C31 C32 C33 -6.7(3)
O31 C31 C32 Si2 0.1(3)
C40 C31 C32 Si2 -179.68(16)
C31 C32 C33 C34 -3.9(3)
Si2 C32 C33 C34 169.24(16)
C32 C33 C34 C35 -171.6(2)
C32 C33 C34 C39 6.4(3)
C33 C34 C35 C36 173.5(2)
C39 C34 C35 C36 -4.5(3)
C34 C35 C36 C37 0.6(3)
C35 C36 C37 C38 2.2(4)
C36 C37 C38 C39 -1.2(3)
C37 C38 C39 C34 -2.6(3)
C37 C38 C39 C40 -176.3(2)
C35 C34 C39 C38 5.4(3)
C33 C34 C39 C38 -172.71(19)
C35 C34 C39 C40 179.40(19)
C33 C34 C39 C40 1.3(3)
O31 C31 C40 C39 -165.51(19)
C32 C31 C40 C39 14.3(3)
O31 C31 C40 C41 17.2(3)
C32 C31 C40 C41 -163.07(19)
C38 C39 C40 C31 162.3(2)
C34 C39 C40 C31 -11.3(3)
C38 C39 C40 C41 -20.3(3)
C34 C39 C40 C41 166.04(19)
C21 N1 C41 C42 3.5(3)
Ti1 N1 C41 C42 -177.43(15)
C21 N1 C41 C40 179.14(18)
Ti1 N1 C41 C40 -1.8(2)
C31 C40 C41 N1 -34.5(3)
C39 C40 C41 N1 148.26(19)
C31 C40 C41 C42 141.2(2)
C39 C40 C41 C42 -36.0(3)
C22 C23 C42 C41 2.0(3)
N1 C41 C42 C23 -6.0(3)
C40 C41 C42 C23 178.28(19)
C33 C32 Si2 C31B -110.08(18)
C31 C32 Si2 C31B 62.69(19)
C33 C32 Si2 C31A 126.60(17)
C31 C32 Si2 C31A -60.6(2)
C33 C32 Si2 C31C 9.4(2)
C31 C32 Si2 C31C -177.81(16)
C31B Si2 C31A C32A -123.08(19)
C32 Si2 C31A C32A 0.1(2)
C31C Si2 C31A C32A 118.35(19)
C31B Si2 C31A C36A 57.27(19)
C32 Si2 C31A C36A -179.57(17)
C31C Si2 C31A C36A -61.3(2)
C36A C31A C32A C33A -0.7(3)
Si2 C31A C32A C33A 179.69(17)
C31A C32A C33A C34A 0.2(3)
C32A C33A C34A C35A 0.9(4)
C33A C34A C35A C36A -1.6(4)
C34A C35A C36A C31A 1.1(4)
C32A C31A C36A C35A 0.0(3)
Si2 C31A C36A C35A 179.64(19)
C31A Si2 C31B C36B -174.07(16)
C32 Si2 C31B C36B 58.91(19)
C31C Si2 C31B C36B -58.67(19)
C31A Si2 C31B C32B 7.6(2)
C32 Si2 C31B C32B -119.43(18)
C31C Si2 C31B C32B 122.98(17)
C36B C31B C32B C33B 0.1(3)
Si2 C31B C32B C33B 178.49(17)
C31B C32B C33B C34B 0.7(3)
C32B C33B C34B C35B -0.6(3)
C33B C34B C35B C36B -0.2(3)
C34B C35B C36B C31B 1.0(3)
C32B C31B C36B C35B -0.9(3)
Si2 C31B C36B C35B -179.35(16)
C31B Si2 C31C C36C -142.90(19)
C31A Si2 C31C C36C -25.1(2)
C32 Si2 C31C C36C 98.5(2)
C31B Si2 C31C C32C 36.2(2)
C31A Si2 C31C C32C 154.03(18)
C32 Si2 C31C C32C -82.3(2)
C36C C31C C32C C33C 2.0(3)
Si2 C31C C32C C33C -177.16(17)
C31C C32C C33C C34C -0.6(3)
C32C C33C C34C C35C -1.4(4)
C33C C34C C35C C36C 1.8(4)
C32C C31C C36C C35C -1.6(4)
Si2 C31C C36C C35C 177.63(19)
C34C C35C C36C C31C -0.3(4)
C107 C102 C103 C104 -1.1(4)
C101 C102 C103 C104 178.3(3)
C102 C103 C104 C105 -0.7(5)
C103 C104 C105 C106 1.9(4)
C104 C105 C106 C107 -1.3(4)
C105 C106 C107 C102 -0.5(4)
C103 C102 C107 C106 1.7(4)
C101 C102 C107 C106 -177.7(3)
C117 C112 C113 C114 0.5(4)
C111 C112 C113 C114 -179.6(3)
C112 C113 C114 C115 0.1(4)
C113 C114 C115 C116 -0.5(5)
C114 C115 C116 C117 0.3(5)
C113 C112 C117 C116 -0.8(4)
C111 C112 C117 C116 179.3(3)
C115 C116 C117 C112 0.4(5)

loop_
_platon_squeeze_void_nr
_platon_squeeze_void_average_x
_platon_squeeze_void_average_y
_platon_squeeze_void_average_z
_platon_squeeze_void_volume
_platon_squeeze_void_count_electrons
_platon_squeeze_void_content
1 0.000 0.000 0.500 234 -5 ' '
2 0.000 0.500 1.000 234 -5 ' '
